data_4102947
loop_
_publ_author_name
'Himashinie V. K. Diyabalanage'
'Tessui Nakagawa'
'Roshan P. Shrestha'
'Troy A. Semelsberger'
'Benjamin L. Davis'
'Brian L. Scott'
'Anthony K. Burrell'
'William I. F. David'
'Kate R. Ryan'
'Martin Owen Jones'
'Peter P. Edwards'

_publ_section_title
;
 Potassium(I) Amidotrihydroborate: Structure and Hydrogen Release
;
_journal_name_full 'Journal of the American Chemical Society'
_journal_page_first 11836
_journal_page_last 11837
_journal_paper_doi 10.1021/ja100167z
_journal_volume 132
_journal_year 2010
_chemical_formula_sum 'B H5 K N'
_chemical_formula_weight 68.96
_chemical_name_systematic
; 
 ? 
;
_space_group_IT_number 61
_symmetry_cell_setting orthorhombic
_symmetry_space_group_name_Hall '-P 2ac 2ab'
_symmetry_space_group_name_H-M 'P b c a'
_atom_sites_solution_hydrogens geom
_atom_sites_solution_primary direct
_atom_sites_solution_secondary difmap
_audit_creation_method SHELXL-97
_cell_angle_alpha 90.00
_cell_angle_beta 90.00
_cell_angle_gamma 90.00
_cell_formula_units_Z 16
_cell_length_a 9.349(5)
_cell_length_b 8.209(5)
_cell_length_c 17.192(10)
_cell_measurement_temperature 120(1)
_cell_volume 1319.4(13)
_computing_cell_refinement 'SAINT+, v. 7.06 (Bruker AXS, 2001)'
_computing_data_collection 'APEX II, v. 1.08 (Bruker AXS, 2003)'
_computing_data_reduction 'SAINT+, v. 7.06 (Bruker AXS, 2001)'
_computing_molecular_graphics 'SHELXTL, v. 6.10, (Bruker AXS, 2000)'
_computing_publication_material 'SHELXTL, v. 6.10, (Bruker AXS, 2000)'
_computing_structure_refinement 'SHELXL-97 (Sheldrick, 1997)'
_computing_structure_solution 'SHELXS-97 (Sheldrick, 1990)'
_diffrn_ambient_temperature 120(1)
_diffrn_measured_fraction_theta_full 0.995
_diffrn_measured_fraction_theta_max 0.992
_diffrn_measurement_device_type 'Bruker D8 with APEXII CCD'
_diffrn_measurement_method '\w scans'
_diffrn_radiation_monochromator graphite
_diffrn_radiation_source 'fine-focus sealed tube'
_diffrn_radiation_type MoK\a
_diffrn_radiation_wavelength 0.71073
_diffrn_reflns_av_R_equivalents 0.0979
_diffrn_reflns_av_sigmaI/netI 0.0686
_diffrn_reflns_limit_h_max 11
_diffrn_reflns_limit_h_min -11
_diffrn_reflns_limit_k_max 6
_diffrn_reflns_limit_k_min -9
_diffrn_reflns_limit_l_max 20
_diffrn_reflns_limit_l_min -20
_diffrn_reflns_number 7509
_diffrn_reflns_theta_full 25.00
_diffrn_reflns_theta_max 25.23
_diffrn_reflns_theta_min 2.37
_diffrn_standards_decay_% 0
_diffrn_standards_interval_count 0
_diffrn_standards_interval_time 0
_diffrn_standards_number 0
_exptl_absorpt_coefficient_mu 1.309
_exptl_absorpt_correction_T_max 0.9743
_exptl_absorpt_correction_T_min 0.7107
_exptl_absorpt_correction_type multi-scan
_exptl_absorpt_process_details 'SADABS 2.03 (Sheldrick, 2001)'
_exptl_crystal_colour colorless
_exptl_crystal_density_diffrn 1.389
_exptl_crystal_density_method 'not measured'
_exptl_crystal_description needle
_exptl_crystal_F_000 576
_exptl_crystal_size_max 0.28
_exptl_crystal_size_mid 0.04
_exptl_crystal_size_min 0.02
_refine_diff_density_max 0.502
_refine_diff_density_min -0.356
_refine_diff_density_rms 0.098
_refine_ls_extinction_method none
_refine_ls_goodness_of_fit_ref 0.697
_refine_ls_hydrogen_treatment refxyz
_refine_ls_matrix_type full
_refine_ls_number_parameters 85
_refine_ls_number_reflns 1183
_refine_ls_number_restraints 0
_refine_ls_restrained_S_all 0.697
_refine_ls_R_factor_all 0.0764
_refine_ls_R_factor_gt 0.0439
_refine_ls_shift/su_max 0.000
_refine_ls_shift/su_mean 0.000
_refine_ls_structure_factor_coef Fsqd
_refine_ls_weighting_details 'calc w=1/[\s^2^(Fo^2^)+(0.2000P)^2^+0.0000P] where P=(Fo^2^+2Fc^2^)/3'
_refine_ls_weighting_scheme calc
_refine_ls_wR_factor_gt 0.1405
_refine_ls_wR_factor_ref 0.1845
_reflns_number_gt 828
_reflns_number_total 1183
_reflns_threshold_expression >2sigma(I)
_cod_data_source_file ja100167z_si_001.cif
_cod_data_source_block apx697a
_cod_original_cell_volume 1319.5(13)
_cod_original_formula_sum 'H5 B K N'
_cod_database_code 4102947

loop_
_symmetry_equiv_pos_as_xyz
'x, y, z'
'-x+1/2, -y, z+1/2'
'-x, y+1/2, -z+1/2'
'x+1/2, -y+1/2, -z'
'-x, -y, -z'
'x-1/2, y, -z-1/2'
'x, -y-1/2, z-1/2'
'-x-1/2, y-1/2, z'

loop_
_atom_site_label
_atom_site_type_symbol
_atom_site_fract_x
_atom_site_fract_y
_atom_site_fract_z
_atom_site_U_iso_or_equiv
_atom_site_adp_type
_atom_site_occupancy
_atom_site_symmetry_multiplicity
_atom_site_calc_flag
K1 K 0.35375(12) 0.13495(15) 0.60967(6) 0.0208(4) Uani 1 1 d
K2 K 0.23827(11) 0.08076(15) 0.32612(6) 0.0169(4) Uani 1 1 d
N1 N 0.0933(5) 0.0118(6) 0.6809(2) 0.0207(10) Uani 1 1 d
N2 N 0.4155(5) -0.3101(6) 0.4699(3) 0.0201(10) Uani 1 1 d
B1 B 0.0369(7) 0.1642(7) 0.7222(4) 0.0194(13) Uani 1 1 d
B2 B 0.3181(7) -0.1602(7) 0.4719(3) 0.0181(13) Uani 1 1 d
H1 H 0.058(8) 0.015(12) 0.634(6) 0.080 Uiso 1 1 d
H2 H 0.057(10) -0.102(12) 0.700(5) 0.080 Uiso 1 1 d
H3 H 0.078(9) 0.167(11) 0.788(6) 0.080 Uiso 1 1 d
H4 H 0.079(8) 0.285(12) 0.693(5) 0.080 Uiso 1 1 d
H5 H -0.078(9) 0.174(10) 0.725(5) 0.080 Uiso 1 1 d
H6 H 0.469(9) -0.280(11) 0.502(5) 0.080 Uiso 1 1 d
H7 H 0.370(9) -0.397(13) 0.477(5) 0.080 Uiso 1 1 d
H8 H 0.215(8) -0.196(12) 0.428(5) 0.080 Uiso 1 1 d
H9 H 0.367(8) -0.042(12) 0.452(5) 0.080 Uiso 1 1 d
H10 H 0.270(8) -0.118(11) 0.532(5) 0.080 Uiso 1 1 d

loop_
_atom_site_aniso_label
_atom_site_aniso_U_11
_atom_site_aniso_U_22
_atom_site_aniso_U_33
_atom_site_aniso_U_23
_atom_site_aniso_U_13
_atom_site_aniso_U_12
K1 0.0206(7) 0.0227(8) 0.0191(7) 0.0004(5) -0.0012(4) -0.0042(5)
K2 0.0189(6) 0.0149(8) 0.0169(7) 0.0009(4) -0.0014(4) 0.0012(5)
N1 0.019(2) 0.023(3) 0.021(2) -0.005(2) -0.0011(17) 0.000(2)
N2 0.021(2) 0.020(3) 0.020(2) 0.002(2) -0.0016(17) 0.0011(19)
B1 0.024(3) 0.015(4) 0.020(3) -0.001(2) -0.002(2) -0.001(2)
B2 0.023(3) 0.018(4) 0.014(3) 0.000(2) -0.001(2) -0.006(2)

loop_
_atom_type_symbol
_atom_type_description
_atom_type_scat_dispersion_real
_atom_type_scat_dispersion_imag
_atom_type_scat_source
B B 0.0013 0.0007 'International Tables Vol C Tables 4.2.6.8 and 6.1.1.4'
H H 0.0000 0.0000 'International Tables Vol C Tables 4.2.6.8 and 6.1.1.4'
N N 0.0061 0.0033 'International Tables Vol C Tables 4.2.6.8 and 6.1.1.4'
K K 0.2009 0.2494 'International Tables Vol C Tables 4.2.6.8 and 6.1.1.4'

loop_
_geom_angle_atom_site_label_1
_geom_angle_atom_site_label_2
_geom_angle_atom_site_label_3
_geom_angle
_geom_angle_site_symmetry_1
_geom_angle_site_symmetry_3
N1 K1 N2 169.62(14) . 5_656
N1 K1 B2 94.08(15) . 8_665
N2 K1 B2 76.99(14) 5_656 8_665
N1 K1 N1 106.85(13) . 8_665
N2 K1 N1 67.07(13) 5_656 8_665
B2 K1 N1 82.25(14) 8_665 8_665
N1 K1 B1 95.12(15) . 6_657
N2 K1 B1 89.49(14) 5_656 6_657
B2 K1 B1 145.31(16) 8_665 6_657
N1 K1 B1 63.07(13) 8_665 6_657
N1 K1 B2 163.05(15) . 5_656
N2 K1 B2 26.89(14) 5_656 5_656
B2 K1 B2 96.44(8) 8_665 5_656
N1 K1 B2 87.76(13) 8_665 5_656
B1 K1 B2 83.70(15) 6_657 5_656
N1 K1 B2 87.91(14) . .
N2 K1 B2 95.55(14) 5_656 .
B2 K1 B2 79.45(13) 8_665 .
N1 K1 B2 157.25(13) 8_665 .
B1 K1 B2 134.22(15) 6_657 .
B2 K1 B2 81.02(16) 5_656 .
N1 K1 B1 25.05(14) . .
N2 K1 B1 146.73(14) 5_656 .
B2 K1 B1 87.17(15) 8_665 .
N1 K1 B1 82.07(13) 8_665 .
B1 K1 B1 87.23(7) 6_657 .
B2 K1 B1 168.67(15) 5_656 .
B2 K1 B1 110.24(15) . .
N1 K1 K2 46.39(9) . 2
N2 K1 K2 140.28(9) 5_656 2
B2 K1 K2 138.14(11) 8_665 2
N1 K1 K2 95.46(9) 8_665 2
B1 K1 K2 51.35(11) 6_657 2
B2 K1 K2 125.33(11) 5_656 2
B2 K1 K2 107.18(11) . 2
B1 K1 K2 51.36(10) . 2
N1 K1 K2 119.09(11) . 5_656
N2 K1 K2 70.89(10) 5_656 5_656
B2 K1 K2 144.31(11) 8_665 5_656
N1 K1 K2 98.80(9) 8_665 5_656
B1 K1 K2 50.59(11) 6_657 5_656
B2 K1 K2 48.25(11) 5_656 5_656
B2 K1 K2 88.43(11) . 5_656
B1 K1 K2 128.45(11) . 5_656
K2 K1 K2 77.50(3) 2 5_656
N1 K1 K2 139.35(10) . 4_556
N2 K1 K2 42.26(10) 5_656 4_556
B2 K1 K2 107.70(12) 8_665 4_556
N1 K1 K2 45.95(8) 8_665 4_556
B1 K1 K2 48.34(11) 6_657 4_556
B2 K1 K2 48.23(11) 5_656 4_556
B2 K1 K2 128.93(11) . 4_556
B1 K1 K2 120.44(11) . 4_556
K2 K1 K2 99.63(4) 2 4_556
K2 K1 K2 55.87(4) 5_656 4_556
N1 K1 K2 68.47(9) . 7_566
N2 K1 K2 107.84(11) 5_656 7_566
B2 K1 K2 102.13(11) 8_665 7_566
N1 K1 K2 42.37(8) 8_665 7_566
B1 K1 K2 51.58(11) 6_657 7_566
B2 K1 K2 121.76(11) 5_656 7_566
B2 K1 K2 156.36(11) . 7_566
B1 K1 K2 46.90(10) . 7_566
K2 K1 K2 56.02(4) 2 7_566
K2 K1 K2 102.16(3) 5_656 7_566
K2 K1 K2 73.54(4) 4_556 7_566
N2 K2 N1 176.43(14) 8_665 2_554
N2 K2 N1 68.70(12) 8_665 5_556
N1 K2 N1 114.28(10) 2_554 5_556
N2 K2 B2 70.07(15) 8_665 .
N1 K2 B2 110.98(14) 2_554 .
N1 K2 B2 96.10(14) 5_556 .
N2 K2 B2 27.37(14) 8_665 8_665
N1 K2 B2 149.07(15) 2_554 8_665
N1 K2 B2 91.53(14) 5_556 8_665
B2 K2 B2 81.13(15) . 8_665
N2 K2 B1 89.05(15) 8_665 7_565
N1 K2 B1 90.53(14) 2_554 7_565
N1 K2 B1 65.25(14) 5_556 7_565
B2 K2 B1 156.46(15) . 7_565
B2 K2 B1 85.01(15) 8_665 7_565
N2 K2 B1 90.89(14) 8_665 5_556
N1 K2 B1 92.51(15) 2_554 5_556
N1 K2 B1 26.83(13) 5_556 5_556
B2 K2 B1 90.12(15) . 5_556
B2 K2 B1 116.48(16) 8_665 5_556
B1 K2 B1 79.14(6) 7_565 5_556
N2 K2 B1 154.58(14) 8_665 2_554
N1 K2 B1 26.67(13) 2_554 2_554
N1 K2 B1 115.94(14) 5_556 2_554
B2 K2 B1 84.52(15) . 2_554
B2 K2 B1 150.21(15) 8_665 2_554
B1 K2 B1 115.9(2) 7_565 2_554
B1 K2 B1 89.39(13) 5_556 2_554
N2 K2 B1 112.95(14) 8_665 4_556
N1 K2 B1 63.49(14) 2_554 4_556
N1 K2 B1 152.32(14) 5_556 4_556
B2 K2 B1 110.61(15) . 4_556
B2 K2 B1 85.69(15) 8_665 4_556
B1 K2 B1 87.07(13) 7_565 4_556
B1 K2 B1 152.3(2) 5_556 4_556
B1 K2 B1 75.14(6) 2_554 4_556
N2 K2 K2 108.92(10) 8_665 8_655
N1 K2 K2 73.95(10) 2_554 8_655
N1 K2 K2 79.29(10) 5_556 8_655
B2 K2 K2 52.08(11) . 8_655
B2 K2 K2 130.26(11) 8_665 8_655
B1 K2 K2 131.08(11) 7_565 8_655
B1 K2 K2 56.27(11) 5_556 8_655
B1 K2 K2 51.60(11) 2_554 8_655
B1 K2 K2 122.77(11) 4_556 8_655
N2 K2 K2 74.16(10) 8_665 8_665
N1 K2 K2 102.79(10) 2_554 8_665
N1 K2 K2 106.82(10) 5_556 8_665
B2 K2 K2 126.18(11) . 8_665
B2 K2 K2 51.00(11) 8_665 8_665
B1 K2 K2 53.35(11) 7_565 8_665
B1 K2 K2 129.55(11) 5_556 8_665
B1 K2 K2 123.75(11) 2_554 8_665
B1 K2 K2 51.37(10) 4_556 8_665
K2 K2 K2 173.89(6) 8_655 8_665
N2 K2 K1 139.19(10) 8_665 2_554
N1 K2 K1 43.67(9) 2_554 2_554
N1 K2 K1 70.62(8) 5_556 2_554
B2 K2 K1 117.93(12) . 2_554
B2 K2 K1 154.41(11) 8_665 2_554
B1 K2 K1 71.04(11) 7_565 2_554
B1 K2 K1 51.32(11) 5_556 2_554
B1 K2 K1 54.22(11) 2_554 2_554
B1 K2 K1 101.53(10) 4_556 2_554
K2 K2 K1 65.85(3) 8_655 2_554
K2 K2 K1 115.53(3) 8_665 2_554
B1 N1 K1 101.5(3) . .
B1 N1 K2 90.1(3) . 2
K1 N1 K2 89.94(13) . 2
B1 N1 K2 83.0(3) . 5_556
K1 N1 K2 151.62(17) . 5_556
K2 N1 K2 118.23(15) 2 5_556
B1 N1 K1 166.0(4) . 8_655
K1 N1 K1 92.47(12) . 8_655
K2 N1 K1 89.59(13) 2 8_655
K2 N1 K1 84.85(12) 5_556 8_655
B2 N2 K1 93.1(3) . 5_656
B2 N2 K2 88.5(3) . 8_655
K1 N2 K2 96.60(14) 5_656 8_655
N1 B1 K2 124.5(4) . 7_566
N1 B1 K1 120.9(4) . 6_557
K2 B1 K1 82.65(14) 7_566 6_557
N1 B1 K2 70.2(3) . 5_556
K2 B1 K2 159.7(2) 7_566 5_556
K1 B1 K2 77.33(14) 6_557 5_556
N1 B1 K2 63.2(3) . 2
K2 B1 K2 75.05(13) 7_566 2
K1 B1 K2 79.74(14) 6_557 2
K2 B1 K2 104.32(17) 5_556 2
N1 B1 K1 53.5(3) . .
K2 B1 K1 82.15(14) 7_566 .
K1 B1 K1 152.6(2) 6_557 .
K2 B1 K1 117.57(18) 5_556 .
K2 B1 K1 74.42(13) 2 .
N1 B1 K2 129.6(3) . 4_456
K2 B1 K2 101.37(16) 7_566 4_456
K1 B1 K2 81.06(14) 6_557 4_456
K2 B1 K2 72.36(13) 5_556 4_456
K2 B1 K2 160.8(2) 2 4_456
K1 B1 K2 124.29(18) . 4_456
N2 B2 K2 127.1(3) . .
N2 B2 K1 84.1(3) . 8_655
K2 B2 K1 137.8(2) . 8_655
N2 B2 K2 64.1(3) . 8_655
K2 B2 K2 76.92(13) . 8_655
K1 B2 K2 97.88(17) 8_655 8_655
N2 B2 K1 60.0(3) . 5_656
K2 B2 K1 81.50(14) . 5_656
K1 B2 K1 140.1(2) 8_655 5_656
K2 B2 K1 82.56(14) 8_655 5_656
N2 B2 K1 122.0(3) . .
K2 B2 K1 97.15(17) . .
K1 B2 K1 84.93(14) 8_655 .
K2 B2 K1 173.6(2) 8_655 .
K1 B2 K1 98.98(16) 5_656 .

loop_
_geom_bond_atom_site_label_1
_geom_bond_atom_site_label_2
_geom_bond_distance
_geom_bond_site_symmetry_2
K1 N1 2.907(5) .
K1 N2 2.931(5) 5_656
K1 B2 3.319(6) 8_665
K1 N1 3.364(5) 8_665
K1 B1 3.368(6) 6_657
K1 B2 3.380(6) 5_656
K1 B2 3.405(6) .
K1 B1 3.546(7) .
K1 K2 4.210(2) 2
K1 K2 4.348(3) 5_656
K1 K2 4.426(2) 4_556
K1 K2 4.523(2) 7_566
K2 N2 2.996(5) 8_665
K2 N1 3.048(5) 2_554
K2 N1 3.194(5) 5_556
K2 B2 3.279(6) .
K2 B2 3.329(6) 8_665
K2 B1 3.334(6) 7_565
K2 B1 3.370(6) 5_556
K2 B1 3.414(6) 2_554
K2 B1 3.587(7) 4_556
K2 K2 4.111(2) 8_655
K2 K2 4.111(2) 8_665
K2 K1 4.210(2) 2_554
N1 B1 1.532(8) .
N1 K2 3.048(5) 2
N1 K2 3.194(5) 5_556
N1 K1 3.364(5) 8_655
N2 B2 1.531(8) .
N2 K1 2.931(5) 5_656
N2 K2 2.996(5) 8_655
B1 K2 3.334(6) 7_566
B1 K1 3.368(6) 6_557
B1 K2 3.370(6) 5_556
B1 K2 3.414(6) 2
B1 K2 3.587(6) 4_456
B2 K1 3.319(6) 8_655
B2 K2 3.329(6) 8_655
B2 K1 3.380(6) 5_656
